data_2022045
loop_
_publ_author_name
'Jha, Kunal Kumar'
'Gruza, Barbara'
'Kumar, Prashant'
'Chodkiewicz, Michal Leszek'
'Dominiak, Paulina Maria'

_publ_section_title
;
 TAAM: a reliable and user friendly tool for hydrogen-atom location using
 routine X-ray diffraction data
;
_journal_issue 3
_journal_name_full 'Acta Crystallographica Section B Structural Science, Crystal Engineering and Materials'
_journal_paper_doi 10.1107/S2052520620002917
_journal_volume 76
_journal_year 2020
_chemical_absolute_configuration unk
_chemical_formula_moiety 'C13 H17 N O4, H2 O'
_chemical_formula_sum 'C13 H19 N O5'
_chemical_formula_weight 269.30
_space_group_crystal_system orthorhombic
_space_group_IT_number 19
_space_group_name_Hall 'P 2ac 2ab'
_space_group_name_H-M_alt 'P 21 21 21'
_symmetry_Int_Tables_number 19
_audit_creation_date 2019-09-27
_audit_creation_method
;
Olex2 1.2
(compiled 2018.05.29 svn.r3508 for OlexSys, GUI svn.r5506)
;
_cell_angle_alpha 90
_cell_angle_beta 90
_cell_angle_gamma 90
_cell_formula_units_Z 4
_cell_length_a 7.235(2)
_cell_length_b 13.056(4)
_cell_length_c 14.415(4)
_cell_measurement_temperature 110(2)
_cell_volume 1361.6(7)
_computing_molecular_graphics 'Olex2 (Dolomanov et al., 2009)'
_computing_publication_material 'Olex2 (Dolomanov et al., 2009)'
_computing_structure_refinement 'olex2.refine (Bourhis et al., 2015)'
_diffrn_ambient_temperature 110(2)
_diffrn_measured_fraction_theta_full 0.6807
_diffrn_measured_fraction_theta_max 0.6807
_diffrn_measurement_device_type 'Siemens SMART CCD diffractometer'
_diffrn_radiation_type MoK\a
_diffrn_radiation_wavelength .71073
_diffrn_reflns_av_R_equivalents 0.0000
_diffrn_reflns_av_unetI/netI 0.0538
_diffrn_reflns_limit_h_max 15
_diffrn_reflns_limit_h_min 0
_diffrn_reflns_limit_k_max 28
_diffrn_reflns_limit_k_min 0
_diffrn_reflns_limit_l_max 31
_diffrn_reflns_limit_l_min -31
_diffrn_reflns_number 10189
_diffrn_reflns_theta_full 51.0602
_diffrn_reflns_theta_max 51.06
_diffrn_reflns_theta_min 2.10
_exptl_absorpt_coefficient_mu 0.101
_exptl_crystal_density_diffrn 1.3135
_exptl_crystal_F_000 576.3593
_refine_diff_density_max 0.1893
_refine_diff_density_min -0.2154
_refine_diff_density_rms 0.0376
_refine_ls_abs_structure_details 'Flack, H. D. (1983). Acta Cryst. A39, 876-881.'
_refine_ls_abs_structure_Flack 1.2(3)
_refine_ls_d_res_high 0.4569
_refine_ls_d_res_low 9.6769
_refine_ls_goodness_of_fit_ref 0.6573
_refine_ls_hydrogen_treatment refall
_refine_ls_matrix_type full
_refine_ls_number_constraints 0
_refine_ls_number_parameters 248
_refine_ls_number_reflns 10189
_refine_ls_number_restraints 0
_refine_ls_restrained_S_all 0.6573
_refine_ls_R_factor_all 0.0280
_refine_ls_R_factor_gt 0.0272
_refine_ls_shift/su_max 0.0007
_refine_ls_shift/su_mean 0.0000
_refine_ls_structure_factor_coef Fsqd
_refine_ls_weighting_details 'w=1/[\s^2^(Fo^2^)+(0.0000P)^2^] where P=(Fo^2^+2Fc^2^)/3'
_refine_ls_weighting_scheme calc
_refine_ls_wR_factor_gt 0.0416
_refine_ls_wR_factor_ref 0.0420
_reflns_Friedel_coverage 0.638
_reflns_limit_h_max 15
_reflns_limit_h_min -15
_reflns_limit_k_max 28
_reflns_limit_k_min -28
_reflns_limit_l_max 31
_reflns_limit_l_min -31
_reflns_number_gt 10048
_reflns_number_total 10189
_reflns_threshold_expression I>=2u(I)
_cod_data_source_file 54_TAAM_iso_max.cif
_cod_data_source_block 54_TAAM_iso_max
_cod_original_cell_volume 1361.6(12)
_cod_original_sg_symbol_Hall ' P 2ac 2ab'
_cod_database_code 2022045
_olex2_refinement_description
;
;
_olex2_submission_special_instructions 'No special instructions were received'

loop_
_space_group_symop_id
_space_group_symop_operation_xyz
1 x,y,z
2 x+1/2,-y+1/2,-z
3 -x,y+1/2,-z+1/2
4 -x+1/2,-y,z+1/2

loop_
_atom_site_label
_atom_site_type_symbol
_atom_site_fract_x
_atom_site_fract_y
_atom_site_fract_z
_atom_site_U_iso_or_equiv
_atom_site_adp_type
_atom_site_occupancy
_atom_site_refinement_flags_posn
O(1) O 0.23097(5) 0.20546(2) 0.42345(2) 0.02048(6) Uani 1.000000 .
O(X) O 0.57763(4) 0.03786(2) 0.37416(2) 0.01718(5) Uani 1.000000 .
O(2) O 0.19630(4) 0.128837(19) 0.561448(18) 0.01510(5) Uani 1.000000 .
O(H) O -0.02607(5) -0.44260(2) 0.32368(2) 0.01873(6) Uani 1.000000 .
N(X) N 0.27587(4) 0.01963(2) 0.33598(2) 0.01264(5) Uani 1.000000 .
C(A) C 0.21360(5) 0.01972(2) 0.43120(2) 0.01130(5) Uani 1.000000 .
C(X) C 0.45558(5) 0.03242(3) 0.31438(2) 0.01312(5) Uani 1.000000 .
C(2) C 0.21530(5) 0.12878(3) 0.47025(2) 0.01217(5) Uani 1.000000 .
C(G) C 0.00763(5) -0.13695(3) 0.40995(2) 0.01274(5) Uani 1.000000 .
C(D1 C 0.10096(6) -0.21374(3) 0.45895(3) 0.01529(6) Uani 1.000000 .
C(3) C 0.20193(7) 0.22834(3) 0.60673(3) 0.01824(7) Uani 1.000000 .
C(B) C 0.01747(5) -0.02580(3) 0.43904(3) 0.01381(5) Uani 1.000000 .
C(1) C 0.49925(7) 0.04023(4) 0.21234(3) 0.02114(8) Uani 1.000000 .
C(Z) C -0.01337(5) -0.34358(3) 0.35433(2) 0.01397(6) Uani 1.000000 .
C(E2 C -0.10871(6) -0.26819(3) 0.30490(3) 0.01821(7) Uani 1.000000 .
C(E1 C 0.09123(6) -0.31625(3) 0.43195(3) 0.01513(6) Uani 1.000000 .
C(D2 C -0.09774(6) -0.16619(3) 0.33313(3) 0.01676(6) Uani 1.000000 .
C(4) C 0.16693(9) 0.21257(4) 0.70830(3) 0.02697(10) Uani 1.000000 .
O(W) O 0.14415(5) 0.42497(2) 0.43859(2) 0.01946(6) Uani 1.000000 .
H(D2 H -0.1720(9) -0.1063(6) 0.2962(5) 0.0351(18) Uiso 1.000000 .
H(E2 H -0.1833(10) -0.2882(5) 0.2448(5) 0.0380(19) Uiso 1.000000 .
H(E1 H 0.1623(10) -0.3732(6) 0.4724(5) 0.0395(19) Uiso 1.000000 .
H(D1 H 0.1850(10) -0.1945(5) 0.5189(5) 0.040(2) Uiso 1.000000 .
H(H) H 0.0319(10) -0.4881(6) 0.3632(5) 0.0260(17) Uiso 1.000000 .
H(X) H 0.1856(10) 0.0232(5) 0.2863(5) 0.0286(17) Uiso 1.000000 .
H(A) H 0.3100(9) -0.0244(5) 0.4728(4) 0.0275(16) Uiso 1.000000 .
H(3a H 0.3320(13) 0.2616(6) 0.5945(5) 0.057(2) Uiso 1.000000 .
H(3b H 0.0938(11) 0.2740(6) 0.5748(5) 0.0405(19) Uiso 1.000000 .
H(Ba H -0.0271(10) -0.0157(5) 0.5097(5) 0.0297(17) Uiso 1.000000 .
H(Bb H -0.0750(9) 0.0194(5) 0.3974(4) 0.0265(16) Uiso 1.000000 .
H(1a H 0.4931(14) 0.1187(8) 0.1935(7) 0.077(3) Uiso 1.000000 .
H(1b H 0.6233(16) 0.0115(8) 0.1985(7) 0.083(3) Uiso 1.000000 .
H(1c H 0.3933(14) 0.0055(7) 0.1697(6) 0.074(3) Uiso 1.000000 .
H(4a H 0.0246(13) 0.1904(7) 0.7199(6) 0.061(3) Uiso 1.000000 .
H(4b H 0.2537(12) 0.1544(6) 0.7383(5) 0.050(2) Uiso 1.000000 .
H(4c H 0.1924(11) 0.2854(7) 0.7433(6) 0.053(2) Uiso 1.000000 .
H(Wa H 0.1154(10) 0.4349(5) 0.5025(5) 0.0285(18) Uiso 1.000000 .
H(Wb H 0.1698(11) 0.3564(6) 0.4313(5) 0.0327(19) Uiso 1.000000 .

loop_
_atom_site_aniso_label
_atom_site_aniso_U_11
_atom_site_aniso_U_22
_atom_site_aniso_U_33
_atom_site_aniso_U_12
_atom_site_aniso_U_13
_atom_site_aniso_U_23
O(1) 0.03675(17) 0.01078(10) 0.01390(11) 0.00124(11) 0.00368(12) 0.00111(9)
O(X) 0.01352(11) 0.02218(13) 0.01585(11) -0.00111(10) -0.00088(9) -0.00256(10)
O(2) 0.02369(13) 0.01015(9) 0.01146(10) -0.00010(9) 0.00066(10) -0.00089(8)
O(H) 0.02574(15) 0.01216(10) 0.01830(12) 0.00058(10) -0.00828(11) -0.00192(9)
N(X) 0.01341(12) 0.01384(11) 0.01068(10) 0.00046(10) -0.00037(9) -0.00153(9)
C(A) 0.01250(12) 0.01023(11) 0.01119(11) 0.00071(10) -0.00014(10) -0.00133(9)
C(X) 0.01386(14) 0.01364(12) 0.01185(12) -0.00080(11) 0.00071(10) -0.00250(10)
C(2) 0.01549(14) 0.00937(11) 0.01165(12) 0.00044(11) 0.00054(11) -0.00040(9)
C(G) 0.01343(14) 0.01168(12) 0.01311(12) -0.00047(11) -0.00088(11) -0.00096(10)
C(D1 0.01844(16) 0.01296(13) 0.01446(14) -0.00086(12) -0.00534(12) -0.00081(11)
C(3) 0.0283(2) 0.01117(12) 0.01523(15) 0.00058(13) 0.00050(14) -0.00271(11)
C(B) 0.01267(13) 0.01235(12) 0.01640(14) -0.00009(11) 0.00111(11) -0.00261(11)
C(1) 0.02381(19) 0.02625(19) 0.01335(14) -0.00594(16) 0.00459(14) -0.00327(13)
C(Z) 0.01692(15) 0.01161(12) 0.01337(13) -0.00024(11) -0.00383(11) -0.00063(10)
C(E2 0.02441(19) 0.01257(13) 0.01765(16) 0.00134(13) -0.01017(14) -0.00155(12)
C(E1 0.01833(15) 0.01237(12) 0.01470(14) -0.00013(11) -0.00544(13) 0.00003(11)
C(D2 0.02080(17) 0.01207(13) 0.01741(15) 0.00086(12) -0.00704(13) -0.00061(11)
C(4) 0.0498(3) 0.01791(17) 0.01315(15) 0.00650(19) -0.00327(18) -0.00315(13)
O(W) 0.02676(15) 0.01493(11) 0.01670(12) 0.00221(11) -0.00217(12) 0.00191(10)

loop_
_atom_type_symbol
_atom_type_description
_atom_type_scat_dispersion_real
_atom_type_scat_dispersion_imag
_atom_type_scat_source
_atom_type_scat_dispersion_source
C C 0.00347 0.00161 'Clementi & Roetti, C., At. Data Nucl. Data Tables 1974, 14, (177-478); Clementi & Raimondi, J. Chem. Phys., 1963, 38, (2686-2689)' 'Henke, Gullikson and Davis, At. Data and Nucl. Data Tables, 1993, 54, 2'
H H 0.00000 0.00000 'Clementi & Roetti, C., At. Data Nucl. Data Tables 1974, 14, (177-478); Clementi & Raimondi, J. Chem. Phys., 1963, 38, (2686-2689)' 'Henke, Gullikson and Davis, At. Data and Nucl. Data Tables, 1993, 54, 2'
N N 0.00653 0.00323 'Clementi & Roetti, C., At. Data Nucl. Data Tables 1974, 14, (177-478); Clementi & Raimondi, J. Chem. Phys., 1963, 38, (2686-2689)' 'Henke, Gullikson and Davis, At. Data and Nucl. Data Tables, 1993, 54, 2'
O O 0.01158 0.00611 'Clementi & Roetti, C., At. Data Nucl. Data Tables 1974, 14, (177-478); Clementi & Raimondi, J. Chem. Phys., 1963, 38, (2686-2689)' 'Henke, Gullikson and Davis, At. Data and Nucl. Data Tables, 1993, 54, 2'

loop_
_geom_angle_atom_site_label_1
_geom_angle_atom_site_label_2
_geom_angle_atom_site_label_3
_geom_angle
_geom_angle_site_symmetry_1
_geom_angle_site_symmetry_3
_geom_angle_publ_flag
C(3) O(2) C(2) 116.35(3) . . ?
H(H) O(H) C(Z) 112.2(4) . . ?
C(X) N(X) C(A) 121.36(3) . . ?
H(X) N(X) C(A) 119.4(4) . . ?
H(X) N(X) C(X) 118.2(4) . . ?
C(2) C(A) N(X) 110.34(3) . . ?
C(B) C(A) N(X) 110.87(3) . . ?
C(B) C(A) C(2) 109.80(3) . . ?
H(A) C(A) N(X) 108.9(3) . . ?
H(A) C(A) C(2) 106.6(3) . . ?
H(A) C(A) C(B) 110.3(3) . . ?
N(X) C(X) O(X) 122.38(3) . . ?
C(1) C(X) O(X) 121.77(4) . . ?
C(1) C(X) N(X) 115.85(3) . . ?
O(2) C(2) O(1) 124.24(3) . . ?
C(A) C(2) O(1) 124.33(3) . . ?
C(A) C(2) O(2) 111.43(3) . . ?
C(B) C(G) C(D1 121.64(3) . . ?
C(D2 C(G) C(D1 117.86(3) . . ?
C(D2 C(G) C(B) 120.50(3) . . ?
C(E1 C(D1 C(G) 121.44(3) . . ?
H(D1 C(D1 C(G) 120.4(4) . . ?
H(D1 C(D1 C(E1 118.2(4) . . ?
C(4) C(3) O(2) 108.10(3) . . ?
H(3a C(3) O(2) 108.6(4) . . ?
H(3a C(3) C(4) 111.8(4) . . ?
H(3b C(3) O(2) 106.3(4) . . ?
H(3b C(3) C(4) 111.5(4) . . ?
H(3b C(3) H(3a 110.3(6) . . ?
C(G) C(B) C(A) 113.12(3) . . ?
H(Ba C(B) C(A) 107.3(4) . . ?
H(Ba C(B) C(G) 111.4(3) . . ?
H(Bb C(B) C(A) 108.7(3) . . ?
H(Bb C(B) C(G) 110.0(3) . . ?
H(Bb C(B) H(Ba 105.9(5) . . ?
H(1a C(1) C(X) 107.9(5) . . ?
H(1b C(1) C(X) 111.1(6) . . ?
H(1b C(1) H(1a 110.5(8) . . ?
H(1c C(1) C(X) 112.2(5) . . ?
H(1c C(1) H(1a 103.3(7) . . ?
H(1c C(1) H(1b 111.6(7) . . ?
C(E2 C(Z) O(H) 117.86(3) . . ?
C(E1 C(Z) O(H) 122.40(3) . . ?
C(E1 C(Z) C(E2 119.74(3) . . ?
C(D2 C(E2 C(Z) 119.72(3) . . ?
H(E2 C(E2 C(Z) 119.8(4) . . ?
H(E2 C(E2 C(D2 120.4(4) . . ?
C(Z) C(E1 C(D1 119.71(3) . . ?
H(E1 C(E1 C(D1 119.2(4) . . ?
H(E1 C(E1 C(Z) 121.1(4) . . ?
C(E2 C(D2 C(G) 121.53(4) . . ?
H(D2 C(D2 C(G) 117.4(4) . . ?
H(D2 C(D2 C(E2 121.0(4) . . ?
H(4a C(4) C(3) 110.4(5) . . ?
H(4b C(4) C(3) 113.0(4) . . ?
H(4b C(4) H(4a 107.7(6) . . ?
H(4c C(4) C(3) 107.6(4) . . ?
H(4c C(4) H(4a 108.8(6) . . ?
H(4c C(4) H(4b 109.3(6) . . ?
H(Wb O(W) H(Wa 106.6(6) . . ?

loop_
_geom_bond_atom_site_label_1
_geom_bond_atom_site_label_2
_geom_bond_distance
_geom_bond_site_symmetry_2
_geom_bond_publ_flag
O(1) C(2) 1.2125(4) . ?
O(X) C(X) 1.2358(4) . ?
O(2) C(2) 1.3218(4) . ?
O(2) C(3) 1.4544(4) . ?
O(H) C(Z) 1.3693(4) . ?
O(H) H(H) 0.923(8) . ?
N(X) C(A) 1.4447(4) . ?
N(X) C(X) 1.3473(5) . ?
N(X) H(X) 0.970(7) . ?
C(A) C(2) 1.5312(5) . ?
C(A) C(B) 1.5427(5) . ?
C(A) H(A) 1.086(7) . ?
C(X) C(1) 1.5079(5) . ?
C(G) C(D1 1.4000(5) . ?
C(G) C(B) 1.5122(5) . ?
C(G) C(D2 1.3976(5) . ?
C(D1 C(E1 1.3957(5) . ?
C(D1 H(D1 1.085(8) . ?
C(3) C(4) 1.5000(6) . ?
C(3) H(3a 1.052(9) . ?
C(3) H(3b 1.086(8) . ?
C(B) H(Ba 1.076(7) . ?
C(B) H(Bb 1.075(7) . ?
C(1) H(1a 1.061(11) . ?
C(1) H(1b 0.993(12) . ?
C(1) H(1c 1.082(10) . ?
C(Z) C(E2 1.3972(5) . ?
C(Z) C(E1 1.3970(5) . ?
C(E2 C(D2 1.3948(5) . ?
C(E2 H(E2 1.054(8) . ?
C(E1 H(E1 1.076(8) . ?
C(D2 H(D2 1.088(7) . ?
C(4) H(4a 1.083(9) . ?
C(4) H(4b 1.076(9) . ?
C(4) H(4c 1.092(9) . ?
O(W) H(Wa 0.953(8) . ?
O(W) H(Wb 0.920(8) . ?

loop_
_geom_hbond_atom_site_label_D
_geom_hbond_atom_site_label_H
_geom_hbond_atom_site_label_A
_geom_hbond_distance_DH
_geom_hbond_distance_HA
_geom_hbond_distance_DA
_geom_hbond_angle_DHA
_geom_hbond_site_symmetry_A
O(H) H(H) O(W) 0.923(8) 1.769(8) 2.6926(4) 179.7(7) 1_545
O(W) H(Wa O(X) 0.953(8) 1.834(8) 2.7845(4) 174.8(7) 2_456
